data_7234303
loop_
_publ_author_name
'Tien-Lin Wu'
'Chi-Hsien Kuo'
'Bo-Chao Lin'
'Yu-Tai Tao'
'Chao-Ping Hsu'
'Rai-Shung Liu'

_publ_section_title
;
 Synthesis of planar dibenzo[de,op]bistetracene derivatives for organic
 field-effect transistor applications: substituent effect on crystal
 packing and charge transport property
;
_journal_name_full 'Journal of Materials Chemistry C'
_journal_page_first 7583
_journal_page_last 7588
_journal_paper_doi 10.1039/C5TC01455G
_journal_volume 3
_journal_year 2015
_chemical_formula_moiety 'C35 H18'
_chemical_formula_sum 'C35 H18'
_chemical_formula_weight 438.49
_space_group_IT_number 14
_space_group_name_Hall '-P 2ybc'
_space_group_name_H-M_alt 'P 1 21/c 1'
_symmetry_cell_setting monoclinic
_symmetry_space_group_name_H-M 'P 1 21/c 1'
_atom_sites_solution_hydrogens geom
_atom_sites_solution_primary direct
_atom_sites_solution_secondary difmap
_cell_angle_alpha 90.00
_cell_angle_beta 95.079(14)
_cell_angle_gamma 90.00
_cell_formula_units_Z 2
_cell_length_a 12.403(6)
_cell_length_b 5.099(2)
_cell_length_c 15.999(7)
_cell_measurement_reflns_used 0
_cell_measurement_temperature 296(2)
_cell_measurement_theta_max 0
_cell_measurement_theta_min 0
_cell_volume 1007.9(8)
_computing_molecular_graphics 'Ortep-3 for Windows (Farrugia, 1997)'
_computing_publication_material 'WinGX publication routines (Farrugia, 1999)'
_computing_structure_refinement 'SHELXL-97 (Sheldrick, 1997)'
_computing_structure_solution 'SIR2004 (Giacovazzo et al, 2004)'
_diffrn_ambient_temperature 296(2)
_diffrn_measured_fraction_theta_full 0.986
_diffrn_measured_fraction_theta_max 0.986
_diffrn_radiation_monochromator graphite
_diffrn_radiation_source 'fine-focus sealed tube'
_diffrn_radiation_type MoK\a
_diffrn_radiation_wavelength 0.71073
_diffrn_reflns_av_R_equivalents 0.0586
_diffrn_reflns_av_sigmaI/netI 0.0983
_diffrn_reflns_limit_h_max 14
_diffrn_reflns_limit_h_min -14
_diffrn_reflns_limit_k_max 2
_diffrn_reflns_limit_k_min -5
_diffrn_reflns_limit_l_max 12
_diffrn_reflns_limit_l_min -18
_diffrn_reflns_number 4017
_diffrn_reflns_theta_full 25.04
_diffrn_reflns_theta_max 25.04
_diffrn_reflns_theta_min 1.65
_exptl_absorpt_coefficient_mu 0.082
_exptl_absorpt_correction_T_max 0.9984
_exptl_absorpt_correction_T_min 0.9380
_exptl_absorpt_correction_type multi-scan
_exptl_crystal_colour red
_exptl_crystal_density_diffrn 1.445
_exptl_crystal_density_method 'not measured'
_exptl_crystal_description prism
_exptl_crystal_F_000 456
_exptl_crystal_size_max 0.79
_exptl_crystal_size_mid 0.05
_exptl_crystal_size_min 0.02
_refine_diff_density_max 0.350
_refine_diff_density_min -0.404
_refine_diff_density_rms 0.142
_refine_ls_extinction_method none
_refine_ls_goodness_of_fit_ref 0.919
_refine_ls_hydrogen_treatment constr
_refine_ls_matrix_type full
_refine_ls_number_parameters 164
_refine_ls_number_reflns 1746
_refine_ls_number_restraints 0
_refine_ls_restrained_S_all 0.919
_refine_ls_R_factor_all 0.2131
_refine_ls_R_factor_gt 0.0780
_refine_ls_shift/su_max 0.002
_refine_ls_shift/su_mean 0.000
_refine_ls_structure_factor_coef Fsqd
_refine_ls_weighting_details 'calc w=1/[\s^2^(Fo^2^)+(0.1416P)^2^+0.0000P] where P=(Fo^2^+2Fc^2^)/3'
_refine_ls_weighting_scheme calc
_refine_ls_wR_factor_gt 0.2024
_refine_ls_wR_factor_ref 0.2964
_reflns_number_gt 559
_reflns_number_total 1746
_reflns_threshold_expression >2sigma(I)
_cod_data_source_file J-Mater-Chem-C-2015-3-7583.cif
_cod_data_source_block ch15613
_cod_original_cell_volume 1007.8(7)
_cod_original_sg_symbol_H-M 'P 21/c'
_cod_database_code 7234303

loop_
_symmetry_equiv_pos_as_xyz
'x, y, z'
'-x, y+1/2, -z+1/2'
'-x, -y, -z'
'x, -y-1/2, z-1/2'

loop_
_atom_site_label
_atom_site_type_symbol
_atom_site_fract_x
_atom_site_fract_y
_atom_site_fract_z
_atom_site_U_iso_or_equiv
_atom_site_adp_type
_atom_site_occupancy
_atom_site_symmetry_multiplicity
_atom_site_calc_flag
_atom_site_refinement_flags
_atom_site_disorder_assembly
_atom_site_disorder_group
C1 C 0.1207(9) -0.614(2) 1.0901(7) 0.080(4) Uani 0.50 1 d P A 1
H1A H 0.0907 -0.7194 1.0439 0.120 Uiso 0.50 1 calc PR A 1
H1B H 0.0643 -0.5120 1.1115 0.120 Uiso 0.50 1 calc PR A 1
H1C H 0.1528 -0.7266 1.1336 0.120 Uiso 0.50 1 calc PR A 1
C2 C 0.1954(6) -0.4563(11) 1.0642(4) 0.0792(19) Uani 1 1 d . A 1
H2 H 0.1378 -0.5602 1.0830 0.095 Uiso 0.50 1 d PR A 2
C3 C 0.2997(6) -0.4957(9) 1.0981(3) 0.0727(19) Uani 1 1 d . . .
H3 H 0.3143 -0.6254 1.1383 0.087 Uiso 1 1 calc R A 1
C4 C 0.3849(5) -0.3402(9) 1.0722(3) 0.0615(16) Uani 1 1 d . . .
C5 C 0.3609(5) -0.1459(9) 1.0093(3) 0.0604(16) Uani 1 1 d . . .
C6 C 0.2530(6) -0.1108(10) 0.9739(3) 0.0683(17) Uani 1 1 d . A .
C7 C 0.1719(5) -0.2682(11) 1.0026(3) 0.0803(19) Uani 1 1 d . . .
H7 H 0.1007 -0.2465 0.9800 0.096 Uiso 1 1 calc R A 1
C8 C 0.2286(5) 0.0856(10) 0.9068(3) 0.0700(18) Uani 1 1 d . . .
C9 C 0.1239(5) 0.1193(10) 0.8687(4) 0.088(2) Uani 1 1 d . A .
H9 H 0.0678 0.0145 0.8845 0.105 Uiso 1 1 calc R . .
C10 C 0.1030(6) 0.3109(12) 0.8065(4) 0.100(2) Uani 1 1 d . . .
H10 H 0.0332 0.3304 0.7809 0.120 Uiso 1 1 calc R A .
C11 C 0.1837(6) 0.4691(11) 0.7828(4) 0.088(2) Uani 1 1 d . A .
H11 H 0.1679 0.5977 0.7423 0.105 Uiso 1 1 calc R . .
C12 C 0.2904(6) 0.4397(10) 0.8190(3) 0.0669(18) Uani 1 1 d . . .
C13 C 0.3134(5) 0.2454(9) 0.8818(3) 0.0642(16) Uani 1 1 d . A .
C14 C 0.4230(5) 0.2148(9) 0.9184(3) 0.0623(17) Uani 1 1 d . . .
C15 C 0.4469(4) 0.0159(8) 0.9828(3) 0.0567(16) Uani 1 1 d . . .
C16 C 0.5057(5) 0.3774(9) 0.8926(3) 0.0636(17) Uani 1 1 d . . .
C17 C 0.4767(5) 0.5718(9) 0.8294(3) 0.0722(18) Uani 1 1 d . . .
H17 H 0.5303 0.6809 0.8117 0.087 Uiso 1 1 calc R A .
C18 C 0.3745(5) 0.6006(10) 0.7952(3) 0.0726(19) Uani 1 1 d . A .
H18 H 0.3590 0.7299 0.7549 0.087 Uiso 1 1 calc R . .

loop_
_atom_site_aniso_label
_atom_site_aniso_U_11
_atom_site_aniso_U_22
_atom_site_aniso_U_33
_atom_site_aniso_U_23
_atom_site_aniso_U_13
_atom_site_aniso_U_12
C1 0.099(10) 0.068(7) 0.074(9) 0.012(6) 0.015(7) -0.002(7)
C2 0.120(6) 0.054(4) 0.063(4) -0.005(3) 0.000(4) 0.003(4)
C3 0.121(6) 0.051(4) 0.044(4) -0.001(3) -0.003(4) 0.009(4)
C4 0.106(5) 0.041(3) 0.035(3) -0.008(2) -0.002(3) 0.022(3)
C5 0.101(5) 0.037(3) 0.042(3) -0.013(2) -0.008(3) 0.020(3)
C6 0.107(5) 0.042(3) 0.052(4) -0.017(3) -0.015(4) 0.011(3)
C7 0.114(6) 0.055(4) 0.067(4) -0.011(3) -0.021(4) 0.012(4)
C8 0.110(5) 0.043(3) 0.052(4) -0.011(3) -0.024(3) 0.018(3)
C9 0.107(5) 0.064(4) 0.084(5) -0.005(3) -0.034(4) 0.008(3)
C10 0.130(7) 0.069(4) 0.091(5) 0.000(4) -0.048(5) 0.016(4)
C11 0.138(7) 0.055(4) 0.064(4) -0.006(3) -0.033(4) 0.026(4)
C12 0.111(5) 0.047(3) 0.039(3) -0.005(3) -0.018(3) 0.025(3)
C13 0.114(5) 0.039(3) 0.037(3) -0.006(3) -0.015(3) 0.018(3)
C14 0.110(5) 0.038(3) 0.034(3) -0.014(2) -0.015(3) 0.030(3)
C15 0.100(5) 0.034(3) 0.034(3) -0.012(2) -0.010(3) 0.023(3)
C16 0.112(5) 0.041(3) 0.036(3) -0.002(2) -0.006(3) 0.018(3)
C17 0.111(5) 0.061(3) 0.044(3) 0.008(3) 0.001(3) 0.028(3)
C18 0.122(6) 0.054(3) 0.040(3) 0.005(3) -0.005(4) 0.034(4)

loop_
_atom_type_symbol
_atom_type_description
_atom_type_scat_dispersion_real
_atom_type_scat_dispersion_imag
_atom_type_scat_source
C C 0.0033 0.0016 'International Tables Vol C Tables 4.2.6.8 and 6.1.1.4'
H H 0.0000 0.0000 'International Tables Vol C Tables 4.2.6.8 and 6.1.1.4'

loop_
_geom_angle_atom_site_label_1
_geom_angle_atom_site_label_2
_geom_angle_atom_site_label_3
_geom_angle
_geom_angle_site_symmetry_1
_geom_angle_site_symmetry_3
C2 C1 H2 10.8 . .
H1A C1 H2 112.0 . .
H1B C1 H2 99.0 . .
H1C C1 H2 116.8 . .
C1 C2 C3 116.7(8) . .
C1 C2 C7 122.3(9) . .
C3 C2 C7 120.9(6) . .
C1 C2 H2 4.2 . .
C3 C2 H2 119.8 . .
C7 C2 H2 119.3 . .
C2 C3 C4 120.4(5) . .
C2 C3 H3 119.8 . .
C4 C3 H3 119.8 . .
C3 C4 C5 118.8(6) . .
C3 C4 C16 121.1(5) . 3_657
C5 C4 C16 120.0(6) . 3_657
C6 C5 C4 120.1(6) . .
C6 C5 C15 120.5(5) . .
C4 C5 C15 119.5(5) . .
C7 C6 C5 118.6(5) . .
C7 C6 C8 121.4(6) . .
C5 C6 C8 120.0(6) . .
C2 C7 C6 121.2(6) . .
C2 C7 H7 119.4 . .
C6 C7 H7 119.4 . .
C9 C8 C13 119.4(5) . .
C9 C8 C6 121.5(6) . .
C13 C8 C6 119.0(5) . .
C8 C9 C10 120.1(6) . .
C8 C9 H9 119.9 . .
C10 C9 H9 119.9 . .
C11 C10 C9 121.0(6) . .
C11 C10 H10 119.5 . .
C9 C10 H10 119.5 . .
C10 C11 C12 120.6(6) . .
C10 C11 H11 119.7 . .
C12 C11 H11 119.7 . .
C11 C12 C18 121.4(5) . .
C11 C12 C13 119.2(6) . .
C18 C12 C13 119.4(6) . .
C8 C13 C12 119.5(6) . .
C8 C13 C14 121.4(5) . .
C12 C13 C14 119.0(6) . .
C16 C14 C13 120.3(5) . .
C16 C14 C15 120.5(5) . .
C13 C14 C15 119.2(6) . .
C15 C15 C5 121.1(6) 3_657 .
C15 C15 C14 119.2(7) 3_657 .
C5 C15 C14 119.8(5) . .
C14 C16 C4 119.7(5) . 3_657
C14 C16 C17 117.8(6) . .
C4 C16 C17 122.4(6) 3_657 .
C18 C17 C16 122.0(6) . .
C18 C17 H17 119.0 . .
C16 C17 H17 119.0 . .
C17 C18 C12 121.5(5) . .
C17 C18 H18 119.3 . .
C12 C18 H18 119.3 . .

loop_
_geom_bond_atom_site_label_1
_geom_bond_atom_site_label_2
_geom_bond_distance
_geom_bond_site_symmetry_2
C1 C2 1.323(11) .
C1 H1A 0.9600 .
C1 H1B 0.9600 .
C1 H1C 0.9600 .
C1 H2 0.3717 .
C2 C3 1.372(7) .
C2 C7 1.387(7) .
C2 H2 0.9600 .
C3 C4 1.413(7) .
C3 H3 0.9300 .
C4 C5 1.424(6) .
C4 C16 1.434(7) 3_657
C5 C6 1.418(7) .
C5 C15 1.442(7) .
C6 C7 1.396(7) .
C6 C8 1.479(7) .
C7 H7 0.9300 .
C8 C9 1.396(7) .
C8 C13 1.415(7) .
C9 C10 1.402(7) .
C9 H9 0.9300 .
C10 C11 1.365(8) .
C10 H10 0.9300 .
C11 C12 1.405(7) .
C11 H11 0.9300 .
C12 C18 1.406(7) .
C12 C13 1.423(6) .
C13 C14 1.439(7) .
C14 C16 1.409(7) .
C14 C15 1.458(6) .
C15 C15 1.391(9) 3_657
C16 C4 1.434(7) 3_657
C16 C17 1.439(6) .
C17 C18 1.343(7) .
C17 H17 0.9300 .
C18 H18 0.9300 .

loop_
_geom_torsion_atom_site_label_1
_geom_torsion_atom_site_label_2
_geom_torsion_atom_site_label_3
_geom_torsion_atom_site_label_4
_geom_torsion
_geom_torsion_site_symmetry_1
_geom_torsion_site_symmetry_2
_geom_torsion_site_symmetry_3
_geom_torsion_site_symmetry_4
C1 C2 C3 C4 178.3(7) . . . .
C7 C2 C3 C4 1.5(8) . . . .
C2 C3 C4 C5 -1.1(7) . . . .
C2 C3 C4 C16 179.6(4) . . . 3_657
C3 C4 C5 C6 0.1(6) . . . .
C16 C4 C5 C6 179.4(4) 3_657 . . .
C3 C4 C5 C15 179.4(4) . . . .
C16 C4 C5 C15 -1.3(6) 3_657 . . .
C4 C5 C6 C7 0.6(7) . . . .
C15 C5 C6 C7 -178.7(4) . . . .
C4 C5 C6 C8 -178.2(4) . . . .
C15 C5 C6 C8 2.5(6) . . . .
C1 C2 C7 C6 -177.4(7) . . . .
C3 C2 C7 C6 -0.8(8) . . . .
C5 C6 C7 C2 -0.2(7) . . . .
C8 C6 C7 C2 178.5(4) . . . .
C7 C6 C8 C9 -0.9(8) . . . .
C5 C6 C8 C9 177.9(4) . . . .
C7 C6 C8 C13 178.2(4) . . . .
C5 C6 C8 C13 -3.1(7) . . . .
C13 C8 C9 C10 -0.3(8) . . . .
C6 C8 C9 C10 178.7(5) . . . .
C8 C9 C10 C11 -0.8(9) . . . .
C9 C10 C11 C12 1.5(9) . . . .
C10 C11 C12 C18 179.9(5) . . . .
C10 C11 C12 C13 -1.1(8) . . . .
C9 C8 C13 C12 0.7(7) . . . .
C6 C8 C13 C12 -178.3(4) . . . .
C9 C8 C13 C14 -178.9(4) . . . .
C6 C8 C13 C14 2.0(7) . . . .
C11 C12 C13 C8 0.0(7) . . . .
C18 C12 C13 C8 179.0(4) . . . .
C11 C12 C13 C14 179.6(4) . . . .
C18 C12 C13 C14 -1.3(7) . . . .
C8 C13 C14 C16 -179.7(4) . . . .
C12 C13 C14 C16 0.7(6) . . . .
C8 C13 C14 C15 -0.3(6) . . . .
C12 C13 C14 C15 180.0(4) . . . .
C6 C5 C15 C15 179.8(5) . . . 3_657
C4 C5 C15 C15 0.5(7) . . . 3_657
C6 C5 C15 C14 -0.8(6) . . . .
C4 C5 C15 C14 179.8(4) . . . .
C16 C14 C15 C15 -1.6(7) . . . 3_657
C13 C14 C15 C15 179.1(5) . . . 3_657
C16 C14 C15 C5 179.0(4) . . . .
C13 C14 C15 C5 -0.3(6) . . . .
C13 C14 C16 C4 -178.3(4) . . . 3_657
C15 C14 C16 C4 2.4(6) . . . 3_657
C13 C14 C16 C17 0.0(6) . . . .
C15 C14 C16 C17 -179.3(4) . . . .
C14 C16 C17 C18 0.0(7) . . . .
C4 C16 C17 C18 178.2(4) 3_657 . . .
C16 C17 C18 C12 -0.6(8) . . . .
C11 C12 C18 C17 -179.6(5) . . . .
C13 C12 C18 C17 1.3(7) . . . .
